data_7015622
loop_
_publ_author_name
'Zhu, Yan-Yu'
'Sun, Zhen-Gang'
'Tong, Fei'
'Liu, Zhong-Min'
'Huang, Cui-Ying'
'Wang, Wei-Nan'
'Jiao, Cheng-Qi'
'Wang, Cheng-Lin'
'Li, Chao'
'Chen, Kai'

_publ_section_title
;
 Hydrothermal synthesis, crystal structures, and luminescent properties
 of a series of new lanthanide oxalatophosphonates with a layer
 architecture.
;
_journal_issue 20
_journal_name_full 'Dalton transactions (Cambridge, England : 2003)'
_journal_page_first 5584
_journal_page_last 5590
_journal_paper_doi 10.1039/c0dt01781g
_journal_volume 40
_journal_year 2011
_chemical_formula_sum 'C11 H18 N O12 P2 Sm'
_chemical_formula_weight 568.55
_chemical_name_systematic
;
?
;
_space_group_IT_number 15
_symmetry_cell_setting monoclinic
_symmetry_space_group_name_Hall '-C 2yc'
_symmetry_space_group_name_H-M 'C 1 2/c 1'
_atom_sites_solution_hydrogens geom
_atom_sites_solution_primary direct
_atom_sites_solution_secondary difmap
_audit_creation_method SHELXL-97
_cell_angle_alpha 90.00
_cell_angle_beta 126.717(2)
_cell_angle_gamma 90.00
_cell_formula_units_Z 8
_cell_length_a 28.210(5)
_cell_length_b 8.9618(15)
_cell_length_c 17.405(3)
_cell_measurement_reflns_used 1031
_cell_measurement_temperature 295(2)
_cell_measurement_theta_max 19.59
_cell_measurement_theta_min 2.44
_cell_volume 3527.2(11)
_computing_cell_refinement 'Bruker SMART'
_computing_data_collection 'Bruker SMART'
_computing_data_reduction 'Bruker SHELXTL'
_computing_molecular_graphics 'Bruker SHELXTL'
_computing_publication_material 'Bruker SHELXTL'
_computing_structure_refinement 'SHELXL-97 (Sheldrick, 1997)'
_computing_structure_solution 'SHELXS-97 (Sheldrick, 1990)'
_diffrn_ambient_temperature 295(2)
_diffrn_measured_fraction_theta_full 0.997
_diffrn_measured_fraction_theta_max 0.997
_diffrn_measurement_device_type 'Smart Apex II CCD'
_diffrn_measurement_method 'omega scans'
_diffrn_radiation_monochromator graphite
_diffrn_radiation_source 'fine-focus sealed tube'
_diffrn_radiation_type MoK\a
_diffrn_radiation_wavelength 0.71073
_diffrn_reflns_av_R_equivalents 0.0741
_diffrn_reflns_av_sigmaI/netI 0.0913
_diffrn_reflns_limit_h_max 34
_diffrn_reflns_limit_h_min -34
_diffrn_reflns_limit_k_max 11
_diffrn_reflns_limit_k_min -10
_diffrn_reflns_limit_l_max 18
_diffrn_reflns_limit_l_min -21
_diffrn_reflns_number 9368
_diffrn_reflns_theta_full 26.00
_diffrn_reflns_theta_max 26.00
_diffrn_reflns_theta_min 1.80
_diffrn_standards_decay_% 0
_diffrn_standards_interval_count 0
_diffrn_standards_interval_time 0
_diffrn_standards_number 0
_exptl_absorpt_coefficient_mu 3.576
_exptl_absorpt_correction_T_max 0.8643
_exptl_absorpt_correction_T_min 0.5067
_exptl_absorpt_correction_type empirical
_exptl_absorpt_process_details sadabs
_exptl_crystal_colour 'pale yellow'
_exptl_crystal_density_diffrn 2.141
_exptl_crystal_density_method 'not measured'
_exptl_crystal_description plate
_exptl_crystal_F_000 2232
_exptl_crystal_size_max 0.22
_exptl_crystal_size_mid 0.16
_exptl_crystal_size_min 0.04
_refine_diff_density_max 0.788
_refine_diff_density_min -0.950
_refine_diff_density_rms 0.191
_refine_ls_extinction_method none
_refine_ls_goodness_of_fit_ref 0.999
_refine_ls_hydrogen_treatment constr
_refine_ls_matrix_type full
_refine_ls_number_parameters 244
_refine_ls_number_reflns 3454
_refine_ls_number_restraints 0
_refine_ls_restrained_S_all 0.999
_refine_ls_R_factor_all 0.0740
_refine_ls_R_factor_gt 0.0450
_refine_ls_shift/su_max 0.001
_refine_ls_shift/su_mean 0.000
_refine_ls_structure_factor_coef Fsqd
_refine_ls_weighting_details 'calc w=1/[\s^2^(Fo^2^)+(0.0299P)^2^+0.0000P] where P=(Fo^2^+2Fc^2^)/3'
_refine_ls_weighting_scheme calc
_refine_ls_wR_factor_gt 0.0833
_refine_ls_wR_factor_ref 0.0955
_reflns_number_gt 2411
_reflns_number_total 3454
_reflns_threshold_expression >2sigma(I)
_cod_data_source_file c0dt01781g.txt
_cod_data_source_block szg96
_cod_depositor_comments
;
The following automatic conversions were performed:
'_symmetry_cell_setting' value 'Monoclinic' changed to 'monoclinic'
according to '/home/saulius/struct/CIF-dictionaries/cif_core.dic'
dictionary named 'cif_core.dic' version 2.4.1 from 2010-06-29.

Automatic conversion script
Id: cif_fix_enum 1555 2011-01-17 13:19:09Z saulius 
;
_cod_original_sg_symbol_H-M C2/c
_cod_database_code 7015622

loop_
_symmetry_equiv_pos_as_xyz
'x, y, z'
'-x, y, -z+1/2'
'x+1/2, y+1/2, z'
'-x+1/2, y+1/2, -z+1/2'
'-x, -y, -z'
'x, -y, z-1/2'
'-x+1/2, -y+1/2, -z'
'x+1/2, -y+1/2, z-1/2'

loop_
_atom_site_label
_atom_site_type_symbol
_atom_site_fract_x
_atom_site_fract_y
_atom_site_fract_z
_atom_site_U_iso_or_equiv
_atom_site_adp_type
_atom_site_occupancy
_atom_site_symmetry_multiplicity
_atom_site_calc_flag
_atom_site_refinement_flags
_atom_site_disorder_assembly
_atom_site_disorder_group
Sm1 Sm 0.247626(17) 0.63932(4) 0.61852(3) 0.01903(13) Uani 1 1 d . . .
P1 P 0.37472(9) 0.7460(2) 0.62591(14) 0.0222(5) Uani 1 1 d . . .
P2 P 0.26817(9) 1.0454(2) 0.56927(14) 0.0199(4) Uani 1 1 d . . .
O1 O 0.3401(2) 0.6531(5) 0.6476(4) 0.0263(12) Uani 1 1 d . . .
O2 O 0.3417(2) 0.8296(5) 0.5332(3) 0.0220(12) Uani 1 1 d . . .
O3 O 0.4261(2) 0.6540(5) 0.6406(4) 0.0333(13) Uani 1 1 d . . .
H3A H 0.4257 0.6659 0.5921 0.050 Uiso 1 1 d R . .
O4 O 0.2540(2) 0.8924(5) 0.5818(4) 0.0253(13) Uani 1 1 d . . .
O5 O 0.2627(2) 1.0743(5) 0.4789(3) 0.0285(13) Uani 1 1 d . . .
O6 O 0.2300(2) 1.1599(5) 0.5789(3) 0.0259(12) Uani 1 1 d . . .
H6A H 0.2315 1.2444 0.5594 0.039 Uiso 1 1 d R . .
O7 O 0.3081(2) 0.7799(6) 0.7714(4) 0.0278(13) Uani 1 1 d . . .
O8 O 0.3081(2) 0.9623(5) 0.8582(3) 0.0261(12) Uani 1 1 d . . .
O9 O 0.1897(2) 0.7722(6) 0.6634(4) 0.0298(13) Uani 1 1 d . . .
O10 O 0.1912(2) 0.9488(5) 0.7555(4) 0.0303(13) Uani 1 1 d . . .
O1W O 0.4328(3) 0.6770(7) 0.5005(5) 0.076(2) Uani 1 1 d . . .
H1WA H 0.4611 0.6524 0.4983 0.113 Uiso 1 1 d R . .
H1WB H 0.4055 0.7185 0.4484 0.113 Uiso 1 1 d R . .
O2W O 0.0744(3) 0.1086(8) 0.6042(5) 0.085(3) Uani 1 1 d . . .
H2WA H 0.0507 0.0641 0.6113 0.128 Uiso 1 1 d R . .
H2WB H 0.0948 0.1711 0.6489 0.128 Uiso 1 1 d R . .
N1 N 0.3795(3) 0.9690(7) 0.7433(4) 0.0264(16) Uani 1 1 d . . .
H1A H 0.3529 0.9051 0.7385 0.032 Uiso 1 1 d R . .
C1 C 0.4154(3) 0.8776(8) 0.7241(5) 0.0253(18) Uani 1 1 d . . .
H1B H 0.4356 0.9452 0.7102 0.030 Uiso 1 1 d R . .
H1C H 0.4452 0.8254 0.7813 0.030 Uiso 1 1 d R . .
C2 C 0.3434(3) 1.0907(8) 0.6703(6) 0.030(2) Uani 1 1 d . . .
H2A H 0.3413 1.1725 0.7030 0.036 Uiso 1 1 d R . .
H2B H 0.3652 1.1234 0.6472 0.036 Uiso 1 1 d R . .
C3 C 0.4185(4) 1.0308(9) 0.8460(6) 0.032(2) Uani 1 1 d . . .
H3B H 0.3941 1.0864 0.8570 0.038 Uiso 1 1 d R . .
H3C H 0.4352 0.9492 0.8898 0.038 Uiso 1 1 d R . .
C4 C 0.4684(3) 1.1236(9) 0.8656(5) 0.0278(19) Uani 1 1 d . . .
C5 C 0.5249(4) 1.0638(10) 0.9150(6) 0.035(2) Uani 1 1 d . . .
H5 H 0.5314 0.9651 0.9356 0.042 Uiso 1 1 calc R . .
C6 C 0.5716(4) 1.1501(11) 0.9338(6) 0.043(2) Uani 1 1 d . . .
H6 H 0.6094 1.1097 0.9675 0.051 Uiso 1 1 calc R . .
C7 C 0.5617(4) 1.2973(10) 0.9023(7) 0.045(2) Uani 1 1 d . . .
H7 H 0.5928 1.3554 0.9144 0.054 Uiso 1 1 calc R . .
C8 C 0.5065(4) 1.3558(9) 0.8538(6) 0.042(2) Uani 1 1 d . . .
H8 H 0.4997 1.4530 0.8307 0.050 Uiso 1 1 calc R . .
C9 C 0.4603(4) 1.2732(9) 0.8383(6) 0.037(2) Uani 1 1 d . . .
H9 H 0.4235 1.3175 0.8094 0.044 Uiso 1 1 calc R . .
C10 C 0.2828(3) 0.8663(8) 0.7918(5) 0.0233(17) Uani 1 1 d . . .
C11 C 0.2149(3) 0.8620(8) 0.7320(6) 0.0234(17) Uani 1 1 d . . .

loop_
_atom_site_aniso_label
_atom_site_aniso_U_11
_atom_site_aniso_U_22
_atom_site_aniso_U_33
_atom_site_aniso_U_23
_atom_site_aniso_U_13
_atom_site_aniso_U_12
Sm1 0.0283(2) 0.01333(19) 0.0205(2) -0.00020(18) 0.01731(19) -0.00071(18)
P1 0.0272(11) 0.0196(10) 0.0232(11) -0.0005(8) 0.0169(10) 0.0009(9)
P2 0.0289(11) 0.0136(10) 0.0223(11) -0.0019(8) 0.0181(10) -0.0004(8)
O1 0.038(3) 0.017(3) 0.036(3) 0.003(2) 0.029(3) -0.001(2)
O2 0.029(3) 0.018(3) 0.019(3) 0.002(2) 0.014(3) -0.001(2)
O3 0.037(3) 0.035(3) 0.031(3) 0.002(3) 0.022(3) 0.013(3)
O4 0.030(3) 0.011(3) 0.029(3) 0.002(2) 0.014(3) -0.005(2)
O5 0.050(4) 0.019(3) 0.025(3) -0.003(2) 0.028(3) -0.002(3)
O6 0.039(3) 0.017(3) 0.031(3) 0.002(2) 0.026(3) 0.004(2)
O7 0.030(3) 0.030(3) 0.029(3) -0.007(2) 0.020(3) 0.000(2)
O8 0.030(3) 0.028(3) 0.026(3) -0.006(2) 0.019(3) 0.003(2)
O9 0.037(3) 0.031(3) 0.035(3) -0.019(3) 0.029(3) -0.012(3)
O10 0.029(3) 0.024(3) 0.041(4) -0.016(3) 0.022(3) -0.005(2)
O1W 0.109(6) 0.085(5) 0.087(6) 0.029(4) 0.088(6) 0.037(5)
O2W 0.068(5) 0.096(6) 0.075(6) -0.002(5) 0.034(5) -0.027(5)
N1 0.030(4) 0.025(3) 0.023(4) -0.010(3) 0.015(3) -0.010(3)
C1 0.032(4) 0.024(4) 0.024(4) 0.001(3) 0.019(4) 0.000(3)
C2 0.031(5) 0.019(4) 0.037(5) 0.001(3) 0.019(4) 0.003(3)
C3 0.044(5) 0.030(4) 0.032(5) -0.014(4) 0.028(5) -0.008(4)
C4 0.031(4) 0.041(5) 0.018(4) -0.016(4) 0.018(4) -0.008(4)
C5 0.037(5) 0.040(5) 0.025(5) 0.000(4) 0.017(5) 0.004(4)
C6 0.028(5) 0.070(7) 0.032(5) -0.013(5) 0.019(5) 0.000(5)
C7 0.046(6) 0.041(6) 0.045(6) -0.011(5) 0.025(5) -0.013(5)
C8 0.045(6) 0.029(5) 0.046(6) -0.004(4) 0.025(5) -0.011(5)
C9 0.029(5) 0.028(5) 0.049(6) -0.009(4) 0.020(5) -0.003(4)
C10 0.033(4) 0.023(4) 0.018(4) 0.007(4) 0.017(4) 0.000(4)
C11 0.029(4) 0.017(4) 0.037(5) -0.002(4) 0.027(4) -0.005(4)

loop_
_atom_type_symbol
_atom_type_description
_atom_type_scat_dispersion_real
_atom_type_scat_dispersion_imag
_atom_type_scat_source
C C 0.0033 0.0016 'International Tables Vol C Tables 4.2.6.8 and 6.1.1.4'
H H 0.0000 0.0000 'International Tables Vol C Tables 4.2.6.8 and 6.1.1.4'
N N 0.0061 0.0033 'International Tables Vol C Tables 4.2.6.8 and 6.1.1.4'
O O 0.0106 0.0060 'International Tables Vol C Tables 4.2.6.8 and 6.1.1.4'
P P 0.1023 0.0942 'International Tables Vol C Tables 4.2.6.8 and 6.1.1.4'
Sm Sm -0.1638 3.4418 'International Tables Vol C Tables 4.2.6.8 and 6.1.1.4'

loop_
_geom_angle_atom_site_label_1
_geom_angle_atom_site_label_2
_geom_angle_atom_site_label_3
_geom_angle
_geom_angle_site_symmetry_1
_geom_angle_site_symmetry_3
_geom_angle_publ_flag
O2 Sm1 O1 123.13(18) 7_566 . ?
O2 Sm1 O4 77.72(16) 7_566 . ?
O1 Sm1 O4 75.87(16) . . ?
O2 Sm1 O8 84.18(17) 7_566 4_546 ?
O1 Sm1 O8 138.17(16) . 4_546 ?
O4 Sm1 O8 145.32(18) . 4_546 ?
O2 Sm1 O5 73.10(16) 7_566 7_566 ?
O1 Sm1 O5 81.25(17) . 7_566 ?
O4 Sm1 O5 123.50(17) . 7_566 ?
O8 Sm1 O5 77.55(17) 4_546 7_566 ?
O2 Sm1 O7 137.60(16) 7_566 . ?
O1 Sm1 O7 77.26(17) . . ?
O4 Sm1 O7 72.03(17) . . ?
O8 Sm1 O7 104.53(17) 4_546 . ?
O5 Sm1 O7 149.13(17) 7_566 . ?
O2 Sm1 O10 142.28(16) 7_566 4_546 ?
O1 Sm1 O10 75.52(17) . 4_546 ?
O4 Sm1 O10 139.77(16) . 4_546 ?
O8 Sm1 O10 65.29(17) 4_546 4_546 ?
O5 Sm1 O10 78.85(17) 7_566 4_546 ?
O7 Sm1 O10 74.52(18) . 4_546 ?
O2 Sm1 O9 80.32(17) 7_566 . ?
O1 Sm1 O9 139.44(16) . . ?
O4 Sm1 O9 78.40(17) . . ?
O8 Sm1 O9 69.49(17) 4_546 . ?
O5 Sm1 O9 139.31(17) 7_566 . ?
O7 Sm1 O9 65.18(17) . . ?
O10 Sm1 O9 106.91(18) 4_546 . ?
O1 P1 O2 118.1(3) . . ?
O1 P1 O3 110.5(3) . . ?
O2 P1 O3 111.3(3) . . ?
O1 P1 C1 105.5(3) . . ?
O2 P1 C1 109.0(3) . . ?
O3 P1 C1 100.8(3) . . ?
O4 P2 O5 116.4(3) . . ?
O4 P2 O6 109.1(3) . . ?
O5 P2 O6 110.6(3) . . ?
O4 P2 C2 109.0(3) . . ?
O5 P2 C2 107.6(4) . . ?
O6 P2 C2 103.3(3) . . ?
P1 O1 Sm1 141.8(3) . . ?
P1 O2 Sm1 146.8(3) . 7_566 ?
P1 O3 H3A 108.4 . . ?
P2 O4 Sm1 171.0(3) . . ?
P2 O5 Sm1 118.8(3) . 7_566 ?
P2 O6 H6A 110.0 . . ?
C10 O7 Sm1 118.7(5) . . ?
C10 O8 Sm1 121.8(5) . 4_556 ?
C11 O9 Sm1 120.1(5) . . ?
C11 O10 Sm1 119.6(5) . 4_556 ?
H1WA O1W H1WB 110.1 . . ?
H2WA O2W H2WB 109.8 . . ?
C1 N1 C2 114.4(6) . . ?
C1 N1 C3 110.5(6) . . ?
C2 N1 C3 111.8(6) . . ?
C1 N1 H1A 105.6 . . ?
C2 N1 H1A 105.8 . . ?
C3 N1 H1A 108.2 . . ?
N1 C1 P1 115.9(5) . . ?
N1 C1 H1B 107.3 . . ?
P1 C1 H1B 108.1 . . ?
N1 C1 H1C 109.1 . . ?
P1 C1 H1C 109.3 . . ?
H1B C1 H1C 106.8 . . ?
N1 C2 P2 117.5(5) . . ?
N1 C2 H2A 107.7 . . ?
P2 C2 H2A 107.2 . . ?
N1 C2 H2B 107.1 . . ?
P2 C2 H2B 109.5 . . ?
H2A C2 H2B 107.4 . . ?
C4 C3 N1 112.8(6) . . ?
C4 C3 H3B 111.1 . . ?
N1 C3 H3B 108.7 . . ?
C4 C3 H3C 107.4 . . ?
N1 C3 H3C 108.7 . . ?
H3B C3 H3C 108.1 . . ?
C5 C4 C9 118.5(8) . . ?
C5 C4 C3 120.3(8) . . ?
C9 C4 C3 121.2(7) . . ?
C6 C5 C4 120.4(8) . . ?
C6 C5 H5 119.8 . . ?
C4 C5 H5 119.8 . . ?
C5 C6 C7 119.9(8) . . ?
C5 C6 H6 120.1 . . ?
C7 C6 H6 120.1 . . ?
C8 C7 C6 119.7(9) . . ?
C8 C7 H7 120.1 . . ?
C6 C7 H7 120.1 . . ?
C7 C8 C9 120.9(8) . . ?
C7 C8 H8 119.5 . . ?
C9 C8 H8 119.5 . . ?
C8 C9 C4 120.4(8) . . ?
C8 C9 H9 119.8 . . ?
C4 C9 H9 119.8 . . ?
O7 C10 O8 125.3(7) . . ?
O7 C10 C11 119.1(7) . . ?
O8 C10 C11 115.6(7) . . ?
O10 C11 O9 127.4(7) . . ?
O10 C11 C10 117.2(7) . . ?
O9 C11 C10 115.4(7) . . ?

loop_
_geom_bond_atom_site_label_1
_geom_bond_atom_site_label_2
_geom_bond_distance
_geom_bond_site_symmetry_2
_geom_bond_publ_flag
Sm1 O2 2.333(5) 7_566 ?
Sm1 O1 2.346(5) . ?
Sm1 O4 2.392(4) . ?
Sm1 O8 2.433(5) 4_546 ?
Sm1 O5 2.456(5) 7_566 ?
Sm1 O7 2.480(5) . ?
Sm1 O10 2.485(5) 4_546 ?
Sm1 O9 2.494(5) . ?
P1 O1 1.493(5) . ?
P1 O2 1.495(5) . ?
P1 O3 1.550(5) . ?
P1 C1 1.812(7) . ?
P2 O4 1.480(5) . ?
P2 O5 1.509(5) . ?
P2 O6 1.568(5) . ?
P2 C2 1.817(8) . ?
O2 Sm1 2.333(5) 7_566 ?
O3 H3A 0.8435 . ?
O5 Sm1 2.456(5) 7_566 ?
O6 H6A 0.8419 . ?
O7 C10 1.241(9) . ?
O8 C10 1.264(8) . ?
O8 Sm1 2.433(5) 4_556 ?
O9 C11 1.251(8) . ?
O10 C11 1.244(8) . ?
O10 Sm1 2.485(5) 4_556 ?
O1W H1WA 0.8521 . ?
O1W H1WB 0.8480 . ?
O2W H2WA 0.8499 . ?
O2W H2WB 0.8452 . ?
N1 C1 1.488(9) . ?
N1 C2 1.514(9) . ?
N1 C3 1.537(9) . ?
N1 H1A 0.9090 . ?
C1 H1B 0.9562 . ?
C1 H1C 0.9573 . ?
C2 H2A 0.9516 . ?
C2 H2B 0.9580 . ?
C3 C4 1.490(10) . ?
C3 H3B 0.9581 . ?
C3 H3C 0.9527 . ?
C4 C5 1.387(11) . ?
C4 C9 1.395(10) . ?
C5 C6 1.388(11) . ?
C5 H5 0.9300 . ?
C6 C7 1.392(12) . ?
C6 H6 0.9300 . ?
C7 C8 1.358(12) . ?
C7 H7 0.9300 . ?
C8 C9 1.377(11) . ?
C8 H8 0.9300 . ?
C9 H9 0.9300 . ?
C10 C11 1.538(10) . ?
